data_4338837
loop_
_publ_author_name
'Atzori, Matteo'
'Pop, Flavia'
'Auban-Senzier, Pascale'
'G\'omez-Garc\'ia, Carlos J'
'Canadell, Enric'
'Artizzu, Flavia'
'Serpe, Angela'
'Deplano, Paola'
'Avarvari, Narcis'
'Mercuri, Maria Laura'

_publ_section_title
;
 Structural Diversity and Physical Properties of Paramagnetic Molecular
 Conductors Based on Bis(ethylenedithio)tetrathiafulvalene (BEDT-TTF) and
 the Tris(chloranilato)ferrate(III) Complex.
;
_journal_issue 13
_journal_name_full 'Inorganic chemistry'
_journal_page_first 7028
_journal_page_last 7039
_journal_paper_doi 10.1021/ic501001r
_journal_volume 53
_journal_year 2014
_chemical_formula_moiety 'C51 H30 Cl12 Fe O13 S24'
_chemical_formula_sum 'C51 H30 Cl12 Fe O13 S24'
_chemical_formula_weight 2101.44
_chemical_name_systematic
;
 ?
;
_space_group_IT_number 2
_symmetry_cell_setting triclinic
_symmetry_space_group_name_Hall '-P 1'
_symmetry_space_group_name_H-M 'P -1'
_atom_sites_solution_hydrogens geom
_atom_sites_solution_primary direct
_atom_sites_solution_secondary difmap
_audit_creation_method SHELXL-97
_cell_angle_alpha 92.030(7)
_cell_angle_beta 106.571(6)
_cell_angle_gamma 96.654(7)
_cell_formula_units_Z 2
_cell_length_a 13.1770(12)
_cell_length_b 15.3556(15)
_cell_length_c 19.7948(16)
_cell_measurement_reflns_used 17669
_cell_measurement_temperature 293(2)
_cell_measurement_theta_max 27.01
_cell_measurement_theta_min 1.66
_cell_volume 3803.2(6)
_computing_cell_refinement 'Dirax/lsq (Duisenberg & Schreurs, 1989-2000)'
_computing_data_collection KappaCCD
_computing_data_reduction 'Denzo and Scalepak'
_computing_structure_refinement 'SHELXL-97 (Sheldrick, 1997)'
_computing_structure_solution 'SHELXS-97 (Sheldrick, 1997)'
_diffrn_ambient_temperature 293(2)
_diffrn_measured_fraction_theta_full 0.978
_diffrn_measured_fraction_theta_max 0.978
_diffrn_measurement_device_type 'Nonius Kappa CCD'
_diffrn_measurement_method 'phi and omega scans'
_diffrn_radiation_monochromator graphite
_diffrn_radiation_source 'fine-focus sealed tube'
_diffrn_radiation_type MoK\a
_diffrn_radiation_wavelength 0.71073
_diffrn_reflns_av_R_equivalents 0.0453
_diffrn_reflns_av_sigmaI/netI 0.0452
_diffrn_reflns_limit_h_max 16
_diffrn_reflns_limit_h_min -16
_diffrn_reflns_limit_k_max 18
_diffrn_reflns_limit_k_min -19
_diffrn_reflns_limit_l_max 25
_diffrn_reflns_limit_l_min -25
_diffrn_reflns_number 66801
_diffrn_reflns_theta_full 27.01
_diffrn_reflns_theta_max 27.01
_diffrn_reflns_theta_min 1.66
_exptl_absorpt_coefficient_mu 1.337
_exptl_absorpt_correction_T_max 0.7455
_exptl_absorpt_correction_T_min 0.5931
_exptl_absorpt_correction_type multi-scan
_exptl_absorpt_process_details sadabs
_exptl_crystal_colour black
_exptl_crystal_density_diffrn 1.835
_exptl_crystal_density_meas ?
_exptl_crystal_density_method 'not measured'
_exptl_crystal_description prism
_exptl_crystal_F_000 2108
_exptl_crystal_size_max 0.4
_exptl_crystal_size_mid 0.2
_exptl_crystal_size_min 0.05
_refine_diff_density_max 1.367
_refine_diff_density_min -1.213
_refine_diff_density_rms 0.112
_refine_ls_extinction_method none
_refine_ls_goodness_of_fit_ref 1.037
_refine_ls_hydrogen_treatment constr
_refine_ls_matrix_type full
_refine_ls_number_parameters 910
_refine_ls_number_reflns 16255
_refine_ls_number_restraints 0
_refine_ls_restrained_S_all 1.037
_refine_ls_R_factor_all 0.1166
_refine_ls_R_factor_gt 0.0700
_refine_ls_shift/su_max 0.008
_refine_ls_shift/su_mean 0.000
_refine_ls_structure_factor_coef Fsqd
_refine_ls_weighting_details 'calc w=1/[\s^2^(Fo^2^)+(0.0918P)^2^+14.8104P] where P=(Fo^2^+2Fc^2^)/3'
_refine_ls_weighting_scheme calc
_refine_ls_wR_factor_gt 0.1762
_refine_ls_wR_factor_ref 0.2162
_reflns_number_gt 10586
_reflns_number_total 16255
_reflns_threshold_expression >2sigma(I)
_cod_data_source_file ic501001r_si_002.cif
_cod_data_source_block 1
_cod_depositor_comments
;Adding full bibliography for 4338837--4338839.cif.

The following automatic conversions were performed:

'_exptl_crystal_density_meas' value 'not measured' was changed to '?'
- the value is perceived as not measured.

Automatic conversion script
Id: cif_fix_values 3008 2015-01-20 13:52:24Z robertas 
;
_cod_database_code 4338837

loop_
_symmetry_equiv_pos_as_xyz
'x, y, z'
'-x, -y, -z'

loop_
_atom_site_label
_atom_site_type_symbol
_atom_site_fract_x
_atom_site_fract_y
_atom_site_fract_z
_atom_site_U_iso_or_equiv
_atom_site_adp_type
_atom_site_occupancy
_atom_site_symmetry_multiplicity
_atom_site_calc_flag
_atom_site_refinement_flags
C7B C 0.7934(5) 1.2502(5) 0.0761(3) 0.0531(15) Uani 1 1 d .
O1W O 0.7628(11) 0.1867(5) 0.3351(5) 0.178(5) Uani 1 1 d .
C1A C 0.6905(13) 0.8212(6) 0.7337(7) 0.131(5) Uani 1 1 d .
H1A1 H 0.7607 0.8346 0.7272 0.158 Uiso 1 1 calc R
H1A2 H 0.6712 0.7580 0.7259 0.158 Uiso 1 1 calc R
C2A C 0.6136(11) 0.8624(6) 0.6774(7) 0.118(4) Uani 1 1 d .
H2A1 H 0.5421 0.8466 0.6812 0.141 Uiso 1 1 calc R
H2A2 H 0.6149 0.8390 0.6316 0.141 Uiso 1 1 calc R
C3A C 0.6515(6) 0.9507(4) 0.8206(4) 0.0602(17) Uani 1 1 d .
C4A C 0.6328(6) 1.0033(4) 0.7674(4) 0.0647(19) Uani 1 1 d .
C5A C 0.5923(5) 1.0866(4) 0.8689(3) 0.0459(13) Uani 1 1 d .
C6A C 0.5635(4) 1.1462(4) 0.9124(3) 0.0428(13) Uani 1 1 d .
C7A C 0.5074(5) 1.2231(4) 1.0102(4) 0.0501(14) Uani 1 1 d .
C8A C 0.4953(4) 1.2788(4) 0.9578(4) 0.0471(14) Uani 1 1 d .
C9A C 0.3849(6) 1.3127(5) 1.0691(4) 0.072(2) Uani 1 1 d .
H9A1 H 0.3198 1.2850 1.0348 0.087 Uiso 1 1 calc R
H9A2 H 0.3670 1.3303 1.1114 0.087 Uiso 1 1 calc R
C10A C 0.4284(8) 1.3936(5) 1.0395(5) 0.087(3) Uani 1 1 d .
H10A H 0.4972 1.4169 1.0720 0.105 Uiso 1 1 calc R
H10B H 0.3809 1.4377 1.0383 0.105 Uiso 1 1 calc R
S1A S 0.7015(3) 0.85116(14) 0.82349(16) 0.1028(9) Uani 1 1 d .
S2A S 0.6428(3) 0.98087(15) 0.68271(13) 0.0977(8) Uani 1 1 d .
S3A S 0.63144(15) 0.98839(10) 0.89919(10) 0.0564(4) Uani 1 1 d .
S4A S 0.58676(16) 1.10263(11) 0.78261(9) 0.0594(4) Uani 1 1 d .
S5A S 0.55245(13) 1.12431(9) 0.99440(9) 0.0475(3) Uani 1 1 d .
S6A S 0.53060(12) 1.24633(10) 0.88356(8) 0.0490(4) Uani 1 1 d .
S7A S 0.47818(18) 1.23446(13) 1.09030(12) 0.0734(6) Uani 1 1 d .
S8A S 0.44475(16) 1.37953(11) 0.95374(11) 0.0661(5) Uani 1 1 d .
C1B C 0.9807(9) 0.9598(6) -0.2668(5) 0.091(3) Uani 1 1 d .
H1B1 H 1.0238 0.9175 -0.2779 0.110 Uiso 1 1 calc R
H1B2 H 0.9079 0.9419 -0.2959 0.110 Uiso 1 1 calc R
C2B C 1.0160(9) 1.0419(6) -0.2882(5) 0.090(3) Uani 1 1 d .
H2B1 H 1.0125 1.0340 -0.3377 0.108 Uiso 1 1 calc R
H2B2 H 1.0907 1.0578 -0.2619 0.108 Uiso 1 1 calc R
C3B C 0.9301(5) 1.0452(4) -0.1600(3) 0.0450(13) Uani 1 1 d .
C4B C 0.9147(5) 1.1143(4) -0.1997(3) 0.0480(14) Uani 1 1 d .
C5B C 0.8577(5) 1.1545(4) -0.0901(3) 0.0436(13) Uani 1 1 d .
C6B C 0.8300(4) 1.2014(4) -0.0383(3) 0.0430(12) Uani 1 1 d .
C8B C 0.7821(5) 1.3196(4) 0.0370(4) 0.0537(15) Uani 1 1 d .
C9B C 0.7571(12) 1.3431(9) 0.1853(6) 0.129(4) Uani 1 1 d .
H9B1 H 0.6804 1.3429 0.1739 0.155 Uiso 1 1 calc R
H9B2 H 0.7856 1.3519 0.2363 0.155 Uiso 1 1 calc R
C10B C 0.7990(10) 1.4177(8) 0.1560(7) 0.134(5) Uani 1 1 d .
H10C H 0.8762 1.4205 0.1699 0.160 Uiso 1 1 calc R
H10D H 0.7825 1.4700 0.1774 0.160 Uiso 1 1 calc R
S1B S 0.98252(17) 0.95038(12) -0.17690(10) 0.0646(5) Uani 1 1 d .
S2B S 0.94648(19) 1.13383(14) -0.27806(10) 0.0736(6) Uani 1 1 d .
S3B S 0.89843(13) 1.05233(10) -0.08043(8) 0.0482(4) Uani 1 1 d .
S4B S 0.85805(13) 1.19828(10) -0.16914(8) 0.0494(4) Uani 1 1 d .
S5B S 0.82608(13) 1.15620(11) 0.03915(8) 0.0504(4) Uani 1 1 d .
S6B S 0.80535(14) 1.30866(10) -0.04513(9) 0.0540(4) Uani 1 1 d .
S7B S 0.77988(19) 1.23827(18) 0.16027(11) 0.0841(6) Uani 1 1 d .
S8B S 0.75264(19) 1.42264(14) 0.05981(14) 0.0853(7) Uani 1 1 d .
C1C C 1.9524(7) 0.6631(8) 0.5895(6) 0.107(3) Uani 1 1 d .
H1C1 H 1.9811 0.6108 0.6084 0.129 Uiso 1 1 calc R
H1C2 H 2.0112 0.7018 0.5820 0.129 Uiso 1 1 calc R
C2C C 1.9183(8) 0.7065(8) 0.6439(6) 0.111(4) Uani 1 1 d .
H2C1 H 1.9015 0.7638 0.6286 0.134 Uiso 1 1 calc R
H2C2 H 1.9790 0.7164 0.6861 0.134 Uiso 1 1 calc R
C3C C 1.7365(5) 0.6255(4) 0.5220(3) 0.0511(14) Uani 1 1 d .
C4C C 1.7170(5) 0.6359(4) 0.5850(3) 0.0532(15) Uani 1 1 d .
C5C C 1.5332(5) 0.6085(4) 0.4937(3) 0.0460(13) Uani 1 1 d .
C6C C 1.4239(5) 0.6005(4) 0.4582(3) 0.0457(13) Uani 1 1 d .
C7C C 1.2414(5) 0.5846(4) 0.3652(3) 0.0547(15) Uani 1 1 d .
C8C C 1.2196(5) 0.5929(4) 0.4278(3) 0.0492(14) Uani 1 1 d .
C9C C 1.0271(7) 0.5834(9) 0.2959(5) 0.113(4) Uani 1 1 d .
H9C1 H 0.9809 0.6068 0.2552 0.135 Uiso 1 1 calc R
H9C2 H 0.9961 0.5235 0.2979 0.135 Uiso 1 1 calc R
C10C C 1.0235(6) 0.6339(7) 0.3588(5) 0.084(2) Uani 1 1 d .
H10E H 0.9494 0.6333 0.3578 0.100 Uiso 1 1 calc R
H10F H 1.0525 0.6945 0.3569 0.100 Uiso 1 1 calc R
S1C S 1.85823(14) 0.63017(14) 0.50334(11) 0.0668(5) Uani 1 1 d .
S2C S 1.80941(16) 0.65483(15) 0.66810(10) 0.0741(5) Uani 1 1 d .
S3C S 1.62528(13) 0.60346(12) 0.44793(8) 0.0542(4) Uani 1 1 d .
S4C S 1.58328(13) 0.63105(11) 0.58344(8) 0.0523(4) Uani 1 1 d .
S5C S 1.37440(14) 0.58629(13) 0.36793(8) 0.0579(4) Uani 1 1 d .
S6C S 1.32983(12) 0.60700(11) 0.50275(8) 0.0485(4) Uani 1 1 d .
S7C S 1.15287(18) 0.57922(18) 0.27990(10) 0.0836(7) Uani 1 1 d .
S8C S 1.09502(14) 0.59504(14) 0.44132(10) 0.0663(5) Uani 1 1 d .
C11 C 0.7380(5) 0.8129(4) 0.4007(4) 0.0519(15) Uani 1 1 d .
C12 C 0.8135(5) 0.7383(4) 0.1558(3) 0.0445(13) Uani 1 1 d .
C13 C 0.6769(4) 0.5427(4) 0.2956(3) 0.0375(12) Uani 1 1 d .
C21 C 0.8531(5) 0.8162(4) 0.4022(3) 0.0423(12) Uani 1 1 d .
C22 C 0.7591(4) 0.8185(4) 0.1613(3) 0.0455(14) Uani 1 1 d .
C23 C 0.5772(4) 0.5718(4) 0.2460(3) 0.0388(12) Uani 1 1 d .
C31 C 0.9322(5) 0.8533(4) 0.4597(3) 0.0500(14) Uani 1 1 d .
C32 C 0.7610(5) 0.8830(4) 0.1156(3) 0.0536(16) Uani 1 1 d .
C33 C 0.4832(4) 0.5157(4) 0.2270(3) 0.0431(13) Uani 1 1 d .
C41 C 0.9096(6) 0.8880(5) 0.5210(4) 0.0642(18) Uani 1 1 d .
C42 C 0.8126(5) 0.8764(5) 0.0612(3) 0.0599(18) Uani 1 1 d .
C43 C 0.4752(5) 0.4302(4) 0.2507(3) 0.0478(14) Uani 1 1 d .
C51 C 0.7920(7) 0.8847(6) 0.5201(4) 0.075(2) Uani 1 1 d .
C52 C 0.8635(6) 0.7919(5) 0.0538(3) 0.0602(18) Uani 1 1 d .
C53 C 0.5796(5) 0.3975(4) 0.2969(3) 0.0448(13) Uani 1 1 d .
C61 C 0.7113(6) 0.8468(5) 0.4570(4) 0.0669(19) Uani 1 1 d .
C62 C 0.8609(5) 0.7273(4) 0.1039(3) 0.0543(16) Uani 1 1 d .
C63 C 0.6744(4) 0.4584(4) 0.3150(3) 0.0401(12) Uani 1 1 d .
Cl1 Cl 1.06443(14) 0.85126(14) 0.46326(10) 0.0701(5) Uani 1 1 d .
Cl2 Cl 0.5793(2) 0.8386(2) 0.45523(17) 0.1090(9) Uani 1 1 d .
Cl3 Cl 0.70301(15) 0.97695(13) 0.12419(12) 0.0767(6) Uani 1 1 d .
Cl4 Cl 0.91749(19) 0.63250(12) 0.09606(11) 0.0782(6) Uani 1 1 d .
Cl5 Cl 0.36832(12) 0.55185(11) 0.17459(10) 0.0621(4) Uani 1 1 d .
Cl6 Cl 0.79151(13) 0.42597(12) 0.36847(8) 0.0577(4) Uani 1 1 d .
Fe Fe 0.73503(6) 0.72083(5) 0.27404(4) 0.0423(2) Uani 1 1 d .
O11 O 0.6706(3) 0.7739(3) 0.3429(2) 0.0585(11) Uani 1 1 d .
O12 O 0.8104(3) 0.6842(3) 0.2042(2) 0.0463(9) Uani 1 1 d .
O13 O 0.7571(3) 0.6031(3) 0.3151(2) 0.0487(10) Uani 1 1 d .
O21 O 0.8671(3) 0.7791(3) 0.3464(2) 0.0449(9) Uani 1 1 d .
O22 O 0.7142(3) 0.8199(3) 0.2108(2) 0.0493(10) Uani 1 1 d .
O23 O 0.5903(3) 0.6490(3) 0.2265(2) 0.0507(10) Uani 1 1 d .
O41 O 0.9780(6) 0.9175(5) 0.5749(3) 0.104(2) Uani 1 1 d .
O42 O 0.8202(5) 0.9331(4) 0.0207(3) 0.0900(18) Uani 1 1 d .
O43 O 0.3917(4) 0.3794(3) 0.2377(3) 0.0698(14) Uani 1 1 d .
O51 O 0.7724(6) 0.9122(6) 0.5726(4) 0.125(3) Uani 1 1 d .
O52 O 0.9033(5) 0.7841(4) 0.0054(3) 0.0860(18) Uani 1 1 d .
O53 O 0.5723(4) 0.3233(3) 0.3153(3) 0.0798(16) Uani 1 1 d .
C3 C 0.3275(14) 0.8911(11) 0.4482(12) 0.213(11) Uani 1 1 d .
H19A H 0.3873 0.9344 0.4482 0.256 Uiso 1 1 calc R
H19B H 0.2642 0.9205 0.4403 0.256 Uiso 1 1 calc R
Cl13 Cl 0.3086(3) 0.8094(2) 0.3820(3) 0.198(3) Uani 1 1 d .
Cl23 Cl 0.3516(5) 0.8458(4) 0.5255(4) 0.225(3) Uani 1 1 d .
C2 C 0.1378(6) 0.3737(6) 0.1204(5) 0.077(2) Uani 1 1 d .
H21A H 0.1529 0.3434 0.0812 0.092 Uiso 1 1 calc R
H21B H 0.2054 0.3939 0.1555 0.092 Uiso 1 1 calc R
Cl12 Cl 0.0736(2) 0.46425(18) 0.09031(15) 0.1064(8) Uani 1 1 d .
Cl22 Cl 0.0614(2) 0.30060(19) 0.15714(13) 0.1030(8) Uani 1 1 d .
C1 C 0.6817(8) 0.0068(5) 0.3056(5) 0.108(4) Uani 1 1 d .
H20A H 0.6370 -0.0176 0.3334 0.129 Uiso 1 1 calc R
H20B H 0.6881 -0.0398 0.2732 0.129 Uiso 1 1 calc R
Cl11 Cl 0.7926(5) 0.0439(5) 0.3543(3) 0.233(3) Uani 1 1 d .
Cl21 Cl 0.6195(5) 0.0980(5) 0.2543(4) 0.241(3) Uani 1 1 d .

loop_
_atom_site_aniso_label
_atom_site_aniso_U_11
_atom_site_aniso_U_22
_atom_site_aniso_U_33
_atom_site_aniso_U_23
_atom_site_aniso_U_13
_atom_site_aniso_U_12
C7B 0.043(3) 0.073(4) 0.038(3) -0.014(3) 0.008(3) 0.002(3)
O1W 0.339(15) 0.072(5) 0.107(6) 0.013(4) 0.032(8) 0.038(7)
C1A 0.229(15) 0.048(5) 0.164(12) -0.014(6) 0.140(12) 0.004(7)
C2A 0.168(11) 0.062(6) 0.140(10) -0.037(6) 0.091(9) -0.024(6)
C3A 0.079(5) 0.038(3) 0.075(5) 0.003(3) 0.041(4) 0.009(3)
C4A 0.088(5) 0.040(3) 0.070(5) -0.006(3) 0.035(4) -0.007(3)
C5A 0.047(3) 0.033(3) 0.054(3) 0.006(2) 0.009(3) 0.004(2)
C6A 0.040(3) 0.034(3) 0.050(3) 0.008(2) 0.005(2) 0.005(2)
C7A 0.050(3) 0.037(3) 0.066(4) 0.003(3) 0.023(3) 0.004(3)
C8A 0.038(3) 0.033(3) 0.068(4) 0.007(3) 0.012(3) 0.005(2)
C9A 0.068(5) 0.076(5) 0.079(5) -0.011(4) 0.028(4) 0.020(4)
C10A 0.122(7) 0.053(4) 0.092(6) 0.004(4) 0.030(6) 0.038(5)
S1A 0.167(3) 0.0550(12) 0.134(2) 0.0278(12) 0.107(2) 0.0440(14)
S2A 0.163(3) 0.0626(13) 0.0807(15) -0.0086(11) 0.0644(17) -0.0025(14)
S3A 0.0749(11) 0.0352(8) 0.0702(11) 0.0124(7) 0.0357(9) 0.0127(7)
S4A 0.0793(12) 0.0438(9) 0.0498(9) 0.0032(7) 0.0117(8) 0.0053(8)
S5A 0.0541(8) 0.0312(7) 0.0595(9) 0.0095(6) 0.0196(7) 0.0060(6)
S6A 0.0497(8) 0.0387(7) 0.0523(9) 0.0092(6) 0.0026(7) 0.0098(6)
S7A 0.0950(15) 0.0629(11) 0.0857(14) 0.0226(10) 0.0550(12) 0.0271(10)
S8A 0.0738(12) 0.0434(9) 0.0887(13) 0.0143(8) 0.0283(10) 0.0238(8)
C1B 0.143(9) 0.079(6) 0.068(5) 0.009(4) 0.050(6) 0.027(6)
C2B 0.148(9) 0.073(5) 0.064(5) 0.000(4) 0.055(6) 0.016(5)
C3B 0.053(3) 0.047(3) 0.035(3) 0.003(2) 0.015(3) 0.002(3)
C4B 0.058(4) 0.051(3) 0.035(3) 0.006(2) 0.014(3) 0.004(3)
C5B 0.045(3) 0.043(3) 0.037(3) 0.004(2) 0.006(2) -0.001(2)
C6B 0.043(3) 0.043(3) 0.039(3) 0.000(2) 0.008(2) 0.001(2)
C8B 0.046(3) 0.049(4) 0.061(4) -0.008(3) 0.012(3) 0.002(3)
C9B 0.171(12) 0.141(11) 0.078(7) -0.034(7) 0.038(8) 0.037(9)
C10B 0.148(10) 0.118(9) 0.136(10) -0.083(8) 0.081(9) -0.047(8)
S1B 0.0884(13) 0.0547(10) 0.0583(10) 0.0096(8) 0.0278(9) 0.0220(9)
S2B 0.1030(15) 0.0803(13) 0.0573(11) 0.0284(9) 0.0455(11) 0.0296(11)
S3B 0.0642(9) 0.0450(8) 0.0371(7) 0.0091(6) 0.0160(7) 0.0088(7)
S4B 0.0613(9) 0.0441(8) 0.0439(8) 0.0116(6) 0.0167(7) 0.0052(7)
S5B 0.0570(9) 0.0583(9) 0.0361(7) 0.0080(6) 0.0105(6) 0.0150(7)
S6B 0.0604(10) 0.0409(8) 0.0590(10) 0.0036(7) 0.0173(8) 0.0003(7)
S7B 0.0867(14) 0.1207(19) 0.0522(11) -0.0050(11) 0.0308(10) 0.0204(13)
S8B 0.0826(14) 0.0612(12) 0.1055(17) -0.0292(11) 0.0211(12) 0.0091(10)
C1C 0.049(5) 0.140(9) 0.117(8) -0.024(7) 0.003(5) 0.007(5)
C2C 0.079(6) 0.144(10) 0.091(7) -0.010(7) 0.004(5) -0.012(6)
C3C 0.050(3) 0.050(4) 0.055(4) 0.009(3) 0.014(3) 0.014(3)
C4C 0.048(3) 0.054(4) 0.051(4) -0.011(3) 0.006(3) 0.006(3)
C5C 0.048(3) 0.052(3) 0.040(3) 0.003(3) 0.016(3) 0.009(3)
C6C 0.049(3) 0.051(3) 0.037(3) 0.002(2) 0.012(2) 0.011(3)
C7C 0.054(4) 0.063(4) 0.041(3) 0.003(3) 0.001(3) 0.014(3)
C8C 0.044(3) 0.059(4) 0.044(3) 0.002(3) 0.008(3) 0.013(3)
C9C 0.069(6) 0.171(11) 0.081(7) 0.039(7) -0.007(5) 0.010(6)
C10C 0.058(5) 0.107(7) 0.078(6) 0.015(5) -0.002(4) 0.036(4)
S1C 0.0511(10) 0.0776(12) 0.0789(13) 0.0168(10) 0.0259(9) 0.0167(9)
S2C 0.0599(11) 0.0954(15) 0.0546(11) -0.0130(10) -0.0009(8) 0.0101(10)
S3C 0.0520(9) 0.0732(11) 0.0413(8) 0.0057(7) 0.0184(7) 0.0120(8)
S4C 0.0499(9) 0.0657(10) 0.0394(8) -0.0092(7) 0.0107(6) 0.0101(7)
S5C 0.0569(9) 0.0823(12) 0.0362(8) 0.0041(7) 0.0129(7) 0.0183(8)
S6C 0.0467(8) 0.0623(9) 0.0373(7) -0.0016(6) 0.0112(6) 0.0142(7)
S7C 0.0767(13) 0.1188(18) 0.0430(10) 0.0011(10) -0.0079(9) 0.0290(12)
S8C 0.0479(9) 0.0870(13) 0.0675(11) 0.0159(10) 0.0148(8) 0.0249(9)
C11 0.054(4) 0.051(4) 0.057(4) 0.013(3) 0.024(3) 0.011(3)
C12 0.046(3) 0.040(3) 0.035(3) 0.003(2) 0.000(2) -0.013(2)
C13 0.037(3) 0.051(3) 0.027(2) 0.011(2) 0.010(2) 0.010(2)
C21 0.045(3) 0.040(3) 0.042(3) 0.007(2) 0.015(2) 0.002(2)
C22 0.040(3) 0.045(3) 0.038(3) 0.007(2) -0.002(2) -0.011(2)
C23 0.038(3) 0.042(3) 0.036(3) 0.010(2) 0.010(2) 0.005(2)
C31 0.053(4) 0.052(4) 0.045(3) 0.001(3) 0.017(3) 0.002(3)
C32 0.045(3) 0.048(3) 0.055(4) 0.017(3) -0.002(3) -0.008(3)
C33 0.034(3) 0.045(3) 0.044(3) 0.005(2) 0.002(2) 0.003(2)
C41 0.079(5) 0.062(4) 0.050(4) -0.005(3) 0.015(4) 0.014(4)
C42 0.058(4) 0.064(4) 0.045(3) 0.020(3) 0.001(3) -0.017(3)
C43 0.053(3) 0.045(3) 0.041(3) 0.002(2) 0.011(3) -0.003(3)
C51 0.092(6) 0.083(5) 0.060(5) -0.002(4) 0.035(4) 0.018(5)
C52 0.067(4) 0.064(4) 0.036(3) 0.000(3) 0.007(3) -0.026(3)
C53 0.057(4) 0.040(3) 0.042(3) 0.005(2) 0.018(3) 0.012(3)
C61 0.063(4) 0.072(5) 0.079(5) 0.011(4) 0.039(4) 0.017(4)
C62 0.062(4) 0.049(4) 0.043(3) -0.002(3) 0.012(3) -0.018(3)
C63 0.040(3) 0.049(3) 0.035(3) 0.009(2) 0.014(2) 0.015(2)
Cl1 0.0487(9) 0.0962(14) 0.0552(10) -0.0124(9) 0.0058(7) -0.0028(9)
Cl2 0.0790(15) 0.131(2) 0.142(2) 0.0001(18) 0.0663(16) 0.0308(14)
Cl3 0.0607(10) 0.0638(11) 0.1030(15) 0.0420(10) 0.0146(10) 0.0105(8)
Cl4 0.1104(16) 0.0539(10) 0.0773(13) -0.0116(9) 0.0462(12) -0.0035(10)
Cl5 0.0351(7) 0.0625(10) 0.0747(11) 0.0163(8) -0.0048(7) -0.0008(7)
Cl6 0.0560(9) 0.0711(10) 0.0505(9) 0.0200(7) 0.0129(7) 0.0286(8)
Fe 0.0359(4) 0.0472(5) 0.0388(4) 0.0120(3) 0.0048(3) -0.0021(3)
O11 0.041(2) 0.076(3) 0.061(3) 0.008(2) 0.018(2) 0.006(2)
O12 0.053(2) 0.042(2) 0.039(2) 0.0076(17) 0.0079(18) -0.0040(18)
O13 0.0305(19) 0.064(3) 0.046(2) 0.0210(19) 0.0009(16) 0.0012(18)
O21 0.037(2) 0.059(2) 0.037(2) 0.0013(18) 0.0107(16) -0.0008(18)
O22 0.047(2) 0.046(2) 0.054(2) 0.0161(19) 0.0136(19) 0.0026(18)
O23 0.038(2) 0.046(2) 0.058(3) 0.0217(19) -0.0027(18) -0.0011(17)
O41 0.110(5) 0.127(5) 0.064(4) -0.042(4) 0.012(3) 0.018(4)
O42 0.104(4) 0.092(4) 0.075(4) 0.051(3) 0.024(3) 0.004(3)
O43 0.061(3) 0.054(3) 0.081(3) 0.015(2) 0.008(2) -0.017(2)
O51 0.125(6) 0.176(8) 0.092(5) -0.036(5) 0.059(5) 0.029(5)
O52 0.121(5) 0.086(4) 0.051(3) -0.001(3) 0.040(3) -0.025(3)
O53 0.082(4) 0.043(3) 0.108(4) 0.024(3) 0.016(3) 0.008(2)
C3 0.186(15) 0.170(15) 0.39(3) 0.181(19) 0.196(19) 0.118(13)
Cl13 0.095(2) 0.080(2) 0.355(7) 0.039(3) -0.037(3) 0.0066(16)
Cl23 0.195(5) 0.224(6) 0.318(8) 0.091(5) 0.145(5) 0.081(4)
C2 0.052(4) 0.088(6) 0.087(6) -0.007(5) 0.019(4) 0.004(4)
Cl12 0.1113(19) 0.0936(17) 0.1024(19) 0.0088(14) 0.0051(15) 0.0318(14)
Cl22 0.0863(15) 0.1135(19) 0.0817(15) 0.0126(13) -0.0053(12) -0.0241(13)
C1 0.122(8) 0.048(4) 0.095(7) 0.004(4) -0.044(6) -0.035(5)
Cl11 0.165(4) 0.308(8) 0.216(6) -0.006(5) 0.048(4) 0.020(5)
Cl21 0.169(5) 0.269(7) 0.309(8) 0.054(6) 0.091(5) 0.060(5)

loop_
_atom_type_symbol
_atom_type_description
_atom_type_scat_dispersion_real
_atom_type_scat_dispersion_imag
_atom_type_scat_source
C C 0.0033 0.0016 'International Tables Vol C Tables 4.2.6.8 and 6.1.1.4'
H H 0.0000 0.0000 'International Tables Vol C Tables 4.2.6.8 and 6.1.1.4'
Cl Cl 0.1484 0.1585 'International Tables Vol C Tables 4.2.6.8 and 6.1.1.4'
Fe Fe 0.3463 0.8444 'International Tables Vol C Tables 4.2.6.8 and 6.1.1.4'
O O 0.0106 0.0060 'International Tables Vol C Tables 4.2.6.8 and 6.1.1.4'
S S 0.1246 0.1234 'International Tables Vol C Tables 4.2.6.8 and 6.1.1.4'

loop_
_geom_angle_atom_site_label_1
_geom_angle_atom_site_label_2
_geom_angle_atom_site_label_3
_geom_angle
C8B C7B S7B 129.4(5)
C8B C7B S5B 117.1(5)
S7B C7B S5B 113.6(4)
C2A C1A S1A 118.2(8)
C2A C1A H1A1 107.8
S1A C1A H1A1 107.8
C2A C1A H1A2 107.8
S1A C1A H1A2 107.8
H1A1 C1A H1A2 107.1
C1A C2A S2A 112.9(8)
C1A C2A H2A1 109.0
S2A C2A H2A1 109.0
C1A C2A H2A2 109.0
S2A C2A H2A2 109.0
H2A1 C2A H2A2 107.8
C4A C3A S1A 127.9(6)
C4A C3A S3A 117.0(5)
S1A C3A S3A 114.9(4)
C3A C4A S2A 126.7(6)
C3A C4A S4A 116.8(5)
S2A C4A S4A 116.5(4)
C6A C5A S4A 123.5(4)
C6A C5A S3A 120.5(5)
S4A C5A S3A 115.9(4)
C5A C6A S5A 123.5(4)
C5A C6A S6A 120.5(5)
S5A C6A S6A 116.0(3)
C8A C7A S5A 116.2(5)
C8A C7A S7A 128.7(5)
S5A C7A S7A 115.0(4)
C7A C8A S6A 116.9(5)
C7A C8A S8A 128.2(5)
S6A C8A S8A 114.8(4)
C10A C9A S7A 112.5(6)
C10A C9A H9A1 109.1
S7A C9A H9A1 109.1
C10A C9A H9A2 109.1
S7A C9A H9A2 109.1
H9A1 C9A H9A2 107.8
C9A C10A S8A 116.8(6)
C9A C10A H10A 108.1
S8A C10A H10A 108.1
C9A C10A H10B 108.1
S8A C10A H10B 108.1
H10A C10A H10B 107.3
C3A S1A C1A 104.2(5)
C4A S2A C2A 98.6(4)
C5A S3A C3A 95.2(3)
C5A S4A C4A 95.0(3)
C6A S5A C7A 95.6(3)
C6A S6A C8A 95.3(3)
C7A S7A C9A 100.0(3)
C8A S8A C10A 101.6(3)
C2B C1B S1B 119.3(7)
C2B C1B H1B1 107.5
S1B C1B H1B1 107.5
C2B C1B H1B2 107.5
S1B C1B H1B2 107.5
H1B1 C1B H1B2 107.0
C1B C2B S2B 118.1(7)
C1B C2B H2B1 107.8
S2B C2B H2B1 107.8
C1B C2B H2B2 107.8
S2B C2B H2B2 107.8
H2B1 C2B H2B2 107.1
C4B C3B S1B 127.8(5)
C4B C3B S3B 116.4(5)
S1B C3B S3B 115.8(3)
C3B C4B S4B 116.7(5)
C3B C4B S2B 129.1(5)
S4B C4B S2B 114.1(3)
C6B C5B S3B 123.8(4)
C6B C5B S4B 121.3(4)
S3B C5B S4B 114.9(3)
C5B C6B S5B 121.1(4)
C5B C6B S6B 122.6(4)
S5B C6B S6B 116.2(3)
C7B C8B S6B 116.7(5)
C7B C8B S8B 127.8(5)
S6B C8B S8B 115.5(4)
C10B C9B S7B 119.1(9)
C10B C9B H9B1 107.6
S7B C9B H9B1 107.6
C10B C9B H9B2 107.6
S7B C9B H9B2 107.6
H9B1 C9B H9B2 107.0
C9B C10B S8B 117.5(8)
C9B C10B H10C 107.9
S8B C10B H10C 107.9
C9B C10B H10D 107.9
S8B C10B H10D 107.9
H10C C10B H10D 107.2
C3B S1B C1B 101.3(4)
C4B S2B C2B 102.1(3)
C5B S3B C3B 95.9(3)
C5B S4B C4B 95.8(3)
C6B S5B C7B 94.9(3)
C6B S6B C8B 95.1(3)
C7B S7B C9B 103.0(5)
C8B S8B C10B 97.4(5)
C2C C1C S1C 120.3(7)
C2C C1C H1C1 107.3
S1C C1C H1C1 107.3
C2C C1C H1C2 107.3
S1C C1C H1C2 107.3
H1C1 C1C H1C2 106.9
C1C C2C S2C 118.8(8)
C1C C2C H2C1 107.6
S2C C2C H2C1 107.6
C1C C2C H2C2 107.6
S2C C2C H2C2 107.6
H2C1 C2C H2C2 107.1
C4C C3C S1C 129.2(5)
C4C C3C S3C 116.6(5)
S1C C3C S3C 114.2(4)
C3C C4C S2C 127.8(5)
C3C C4C S4C 116.7(5)
S2C C4C S4C 115.5(4)
C6C C5C S4C 122.7(4)
C6C C5C S3C 120.8(4)
S4C C5C S3C 116.4(3)
C5C C6C S5C 122.8(5)
C5C C6C S6C 121.8(4)
S5C C6C S6C 115.4(3)
C8C C7C S5C 117.1(5)
C8C C7C S7C 128.3(5)
S5C C7C S7C 114.4(4)
C7C C8C S8C 127.3(5)
C7C C8C S6C 115.8(5)
S8C C8C S6C 116.8(4)
C10C C9C S7C 118.8(7)
C10C C9C H9C1 107.6
S7C C9C H9C1 107.6
C10C C9C H9C2 107.6
S7C C9C H9C2 107.6
H9C1 C9C H9C2 107.0
C9C C10C S8C 115.0(7)
C9C C10C H10E 108.5
S8C C10C H10E 108.5
C9C C10C H10F 108.5
S8C C10C H10F 108.5
H10E C10C H10F 107.5
C3C S1C C1C 101.8(4)
C4C S2C C2C 99.1(4)
C5C S3C C3C 95.3(3)
C5C S4C C4C 95.0(3)
C6C S5C C7C 95.7(3)
C6C S6C C8C 95.9(3)
C7C S7C C9C 103.0(4)
C8C S8C C10C 100.2(4)
O11 C11 C61 125.4(6)
O11 C11 C21 113.9(5)
C61 C11 C21 120.7(6)
O12 C12 C62 125.3(6)
O12 C12 C22 113.9(5)
C62 C12 C22 120.8(5)
O13 C13 C63 126.3(5)
O13 C13 C23 114.2(5)
C63 C13 C23 119.5(5)
O21 C21 C31 125.4(5)
O21 C21 C11 114.2(5)
C31 C21 C11 120.4(6)
O22 C22 C32 125.0(6)
O22 C22 C12 115.0(5)
C32 C22 C12 119.9(6)
O23 C23 C33 125.8(5)
O23 C23 C13 114.6(5)
C33 C23 C13 119.6(5)
C21 C31 C41 121.6(6)
C21 C31 Cl1 120.2(5)
C41 C31 Cl1 118.0(5)
C22 C32 C42 121.7(6)
C22 C32 Cl3 119.8(6)
C42 C32 Cl3 118.4(5)
C23 C33 C43 122.4(5)
C23 C33 Cl5 119.2(4)
C43 C33 Cl5 118.4(4)
O41 C41 C31 123.7(7)
O41 C41 C51 117.8(7)
C31 C41 C51 118.4(6)
O42 C42 C32 124.5(8)
O42 C42 C52 117.6(7)
C32 C42 C52 117.9(5)
O43 C43 C33 124.5(6)
O43 C43 C53 117.5(5)
C33 C43 C53 118.0(5)
O51 C51 C61 123.7(8)
O51 C51 C41 118.7(8)
C61 C51 C41 117.6(6)
O52 C52 C62 123.8(8)
O52 C52 C42 118.2(6)
C62 C52 C42 118.0(6)
O53 C53 C63 125.5(6)
O53 C53 C43 117.4(6)
C63 C53 C43 117.0(5)
C11 C61 C51 121.2(7)
C11 C61 Cl2 119.7(6)
C51 C61 Cl2 118.9(6)
C12 C62 C52 121.5(7)
C12 C62 Cl4 120.1(5)
C52 C62 Cl4 118.3(5)
C13 C63 C53 123.0(5)
C13 C63 Cl6 118.3(4)
C53 C63 Cl6 118.6(4)
O11 Fe O22 94.17(19)
O11 Fe O21 79.73(17)
O22 Fe O21 97.09(17)
O11 Fe O12 172.00(18)
O22 Fe O12 79.92(17)
O21 Fe O12 95.56(16)
O11 Fe O13 99.58(19)
O22 Fe O13 165.13(18)
O21 Fe O13 90.97(16)
O12 Fe O13 86.89(17)
O11 Fe O23 88.54(19)
O22 Fe O23 96.03(16)
O21 Fe O23 162.97(16)
O12 Fe O23 97.39(18)
O13 Fe O23 78.77(15)
C11 O11 Fe 115.9(4)
C12 O12 Fe 115.3(4)
C13 O13 Fe 116.2(3)
C21 O21 Fe 116.1(3)
C22 O22 Fe 115.7(4)
C23 O23 Fe 115.9(3)
Cl23 C3 Cl13 108.6(9)
Cl23 C3 H19A 110.0
Cl13 C3 H19A 110.0
Cl23 C3 H19B 110.0
Cl13 C3 H19B 110.0
H19A C3 H19B 108.3
Cl22 C2 Cl12 112.1(4)
Cl22 C2 H21A 109.2
Cl12 C2 H21A 109.2
Cl22 C2 H21B 109.2
Cl12 C2 H21B 109.2
H21A C2 H21B 107.9
Cl11 C1 Cl21 109.0(5)
Cl11 C1 H20A 109.9
Cl21 C1 H20A 109.9
Cl11 C1 H20B 109.9
Cl21 C1 H20B 109.9
H20A C1 H20B 108.3

loop_
_geom_bond_atom_site_label_1
_geom_bond_atom_site_label_2
_geom_bond_distance
C7B C8B 1.338(10)
C7B S7B 1.739(7)
C7B S5B 1.747(7)
C1A C2A 1.490(18)
C1A S1A 1.782(12)
C1A H1A1 0.9700
C1A H1A2 0.9700
C2A S2A 1.808(10)
C2A H2A1 0.9700
C2A H2A2 0.9700
C3A C4A 1.335(10)
C3A S1A 1.729(7)
C3A S3A 1.741(7)
C4A S2A 1.745(7)
C4A S4A 1.753(7)
C5A C6A 1.391(8)
C5A S4A 1.716(6)
C5A S3A 1.723(6)
C6A S5A 1.713(6)
C6A S6A 1.718(5)
C7A C8A 1.355(9)
C7A S5A 1.741(6)
C7A S7A 1.743(7)
C8A S6A 1.736(7)
C8A S8A 1.749(6)
C9A C10A 1.515(12)
C9A S7A 1.792(8)
C9A H9A1 0.9700
C9A H9A2 0.9700
C10A S8A 1.780(9)
C10A H10A 0.9700
C10A H10B 0.9700
C1B C2B 1.414(12)
C1B S1B 1.784(8)
C1B H1B1 0.9700
C1B H1B2 0.9700
C2B S2B 1.805(9)
C2B H2B1 0.9700
C2B H2B2 0.9700
C3B C4B 1.342(8)
C3B S1B 1.743(6)
C3B S3B 1.744(6)
C4B S4B 1.735(6)
C4B S2B 1.746(6)
C5B C6B 1.388(8)
C5B S3B 1.716(6)
C5B S4B 1.725(6)
C6B S5B 1.716(6)
C6B S6B 1.719(6)
C8B S6B 1.744(7)
C8B S8B 1.746(7)
C9B C10B 1.427(16)
C9B S7B 1.751(12)
C9B H9B1 0.9700
C9B H9B2 0.9700
C10B S8B 1.833(14)
C10B H10C 0.9700
C10B H10D 0.9700
C1C C2C 1.449(14)
C1C S1C 1.813(10)
C1C H1C1 0.9700
C1C H1C2 0.9700
C2C S2C 1.753(11)
C2C H2C1 0.9700
C2C H2C2 0.9700
C3C C4C 1.351(9)
C3C S1C 1.740(6)
C3C S3C 1.742(7)
C4C S2C 1.736(6)
C4C S4C 1.747(7)
C5C C6C 1.400(8)
C5C S4C 1.716(6)
C5C S3C 1.716(6)
C6C S5C 1.715(6)
C6C S6C 1.723(6)
C7C C8C 1.356(9)
C7C S5C 1.735(7)
C7C S7C 1.749(6)
C8C S8C 1.741(6)
C8C S6C 1.741(6)
C9C C10C 1.459(14)
C9C S7C 1.782(11)
C9C H9C1 0.9700
C9C H9C2 0.9700
C10C S8C 1.798(8)
C10C H10E 0.9700
C10C H10F 0.9700
C11 O11 1.307(8)
C11 C61 1.365(10)
C11 C21 1.503(8)
C12 O12 1.295(6)
C12 C62 1.360(9)
C12 C22 1.512(9)
C13 O13 1.281(7)
C13 C63 1.362(8)
C13 C23 1.524(7)
C21 O21 1.295(7)
C21 C31 1.359(8)
C22 O22 1.282(7)
C22 C32 1.368(8)
C23 O23 1.268(6)
C23 C33 1.371(8)
C31 C41 1.428(9)
C31 Cl1 1.727(6)
C32 C42 1.435(10)
C32 Cl3 1.734(7)
C33 C43 1.413(8)
C33 Cl5 1.736(5)
C41 O41 1.216(9)
C41 C51 1.539(11)
C42 O42 1.218(7)
C42 C52 1.548(11)
C43 O43 1.229(7)
C43 C53 1.567(8)
C51 O51 1.214(9)
C51 C61 1.441(12)
C52 O52 1.227(8)
C52 C62 1.432(9)
C53 O53 1.211(7)
C53 C63 1.419(8)
C61 Cl2 1.719(7)
C62 Cl4 1.732(7)
C63 Cl6 1.742(5)
Fe O11 1.996(5)
Fe O22 1.998(4)
Fe O21 2.002(4)
Fe O12 2.018(4)
Fe O13 2.026(4)
Fe O23 2.037(4)
C3 Cl23 1.666(17)
C3 Cl13 1.73(2)
C3 H19A 0.9700
C3 H19B 0.9700
C2 Cl22 1.737(9)
C2 Cl12 1.747(9)
C2 H21A 0.9700
C2 H21B 0.9700
C1 Cl11 1.533(9)
C1 Cl21 1.886(10)
C1 H20A 0.9700
C1 H20B 0.9700
